data_7236203
loop_
_publ_author_name
'Shu, Ke'
'Shao, Jiaan'
'Li, Hong'
'Chen, Binhui'
'Tang, Pai'
'Liu, Xingyu'
'Chen, Wenteng'
'Yu, Yongping'

_publ_section_title
;
 Base-mediated synthesis of highly functionalized 2-aminonicotinonitriles
 from \a-keto vinyl azides and \a,\a-dicyanoalkenes
;
_journal_issue 54
_journal_name_full 'RSC Advances'
_journal_page_first 49123
_journal_paper_doi 10.1039/C6RA04669J
_journal_volume 6
_journal_year 2016
_chemical_formula_moiety 'C26 H18 Cl N3 O'
_chemical_formula_sum 'C26 H18 Cl N3 O'
_chemical_formula_weight 423.88
_space_group_crystal_system monoclinic
_space_group_IT_number 14
_space_group_name_Hall '-P 2ybc'
_space_group_name_H-M_alt 'P 1 21/c 1'
_atom_sites_solution_hydrogens geom
_atom_sites_solution_primary direct
_atom_sites_solution_secondary difmap
_audit_creation_date 2015-04-23
_audit_creation_method
;
Olex2 1.2
(compiled 2014.03.20 svn.r2914 for OlexSys, GUI svn.r4816)
;
_audit_update_record
;
2015-10-19 deposited with the CCDC.
2016-04-26 downloaded from the CCDC.
;
_cell_angle_alpha 90.00
_cell_angle_beta 109.306(6)
_cell_angle_gamma 90.00
_cell_formula_units_Z 4
_cell_length_a 12.1894(9)
_cell_length_b 9.6526(7)
_cell_length_c 20.0169(17)
_cell_measurement_reflns_used 1788
_cell_measurement_temperature 293(2)
_cell_measurement_theta_max 29.4476
_cell_measurement_theta_min 3.0113
_cell_volume 2222.7(3)
_computing_cell_refinement
;
CrysAlisPro, Agilent Technologies,
Version 1.171.35.11 (release 16-05-2011 CrysAlis171 .NET)
(compiled May 16 2011,17:55:39)
;
_computing_data_collection
;
CrysAlisPro, Agilent Technologies,
Version 1.171.35.11 (release 16-05-2011 CrysAlis171 .NET)
(compiled May 16 2011,17:55:39)
;
_computing_data_reduction
;
CrysAlisPro, Agilent Technologies,
Version 1.171.35.11 (release 16-05-2011 CrysAlis171 .NET)
(compiled May 16 2011,17:55:39)
;
_computing_molecular_graphics 'Olex2 (Dolomanov et al., 2009)'
_computing_publication_material 'Olex2 (Dolomanov et al., 2009)'
_computing_structure_refinement 'ShelXL (Sheldrick, 2008)'
_computing_structure_solution 'ShelXS (Sheldrick, 2008)'
_diffrn_ambient_temperature 293.15
_diffrn_detector_area_resol_mean 10.3592
_diffrn_measured_fraction_theta_full 0.998
_diffrn_measured_fraction_theta_max 0.998
_diffrn_measurement_device_type 'Xcalibur, Atlas, Gemini ultra'
_diffrn_measurement_method '\w scans'
_diffrn_orient_matrix_UB_11 0.0135533000
_diffrn_orient_matrix_UB_12 0.0465427000
_diffrn_orient_matrix_UB_13 0.0290480000
_diffrn_orient_matrix_UB_21 -0.0107700000
_diffrn_orient_matrix_UB_22 0.0569120000
_diffrn_orient_matrix_UB_23 -0.0237697000
_diffrn_orient_matrix_UB_31 -0.0581339000
_diffrn_orient_matrix_UB_32 0.0003275000
_diffrn_orient_matrix_UB_33 0.0000974000
_diffrn_radiation_monochromator graphite
_diffrn_radiation_type MoK\a
_diffrn_radiation_wavelength 0.71073
_diffrn_reflns_av_R_equivalents 0.0356
_diffrn_reflns_av_unetI/netI 0.0473
_diffrn_reflns_limit_h_max 14
_diffrn_reflns_limit_h_min -14
_diffrn_reflns_limit_k_max 9
_diffrn_reflns_limit_k_min -11
_diffrn_reflns_limit_l_max 20
_diffrn_reflns_limit_l_min -24
_diffrn_reflns_number 9063
_diffrn_reflns_theta_full 25.35
_diffrn_reflns_theta_max 25.35
_diffrn_reflns_theta_min 3.02
_diffrn_source 'Enhance (Mo) X-ray Source'
_exptl_absorpt_coefficient_mu 0.194
_exptl_absorpt_correction_T_max 1.00000
_exptl_absorpt_correction_T_min 0.85118
_exptl_absorpt_correction_type multi-scan
_exptl_absorpt_process_details
;
CrysAlisPro, Agilent Technologies,
Version 1.171.35.11 (release 16-05-2011 CrysAlis171 .NET)
(compiled May 16 2011,17:55:39)
Empirical absorption correction using spherical harmonics,
 implemented in SCALE3 ABSPACK scaling algorithm.
;
_exptl_crystal_colour yellow
_exptl_crystal_colour_primary yellow
_exptl_crystal_density_diffrn 1.267
_exptl_crystal_density_method 'not measured'
_exptl_crystal_description plate
_exptl_crystal_F_000 880
_exptl_crystal_size_max 0.45
_exptl_crystal_size_mid 0.28
_exptl_crystal_size_min 0.2
_refine_diff_density_max 0.260
_refine_diff_density_min -0.242
_refine_diff_density_rms 0.036
_refine_ls_extinction_method none
_refine_ls_goodness_of_fit_ref 1.023
_refine_ls_hydrogen_treatment mixed
_refine_ls_matrix_type full
_refine_ls_number_parameters 285
_refine_ls_number_reflns 4066
_refine_ls_number_restraints 1
_refine_ls_restrained_S_all 1.023
_refine_ls_R_factor_all 0.0906
_refine_ls_R_factor_gt 0.0512
_refine_ls_shift/su_max 0.000
_refine_ls_shift/su_mean 0.000
_refine_ls_structure_factor_coef Fsqd
_refine_ls_weighting_details 'calc w=1/[\s^2^(Fo^2^)+(0.0502P)^2^+0.4135P] where P=(Fo^2^+2Fc^2^)/3'
_refine_ls_weighting_scheme calc
_refine_ls_wR_factor_gt 0.1103
_refine_ls_wR_factor_ref 0.1309
_reflns_number_gt 2597
_reflns_number_total 4066
_reflns_threshold_expression >2sigma(I)
_cod_data_source_file c6ra04669j2.cif
_cod_data_source_block 150422_sk_150421
_cod_database_code 7236203
_chemical_oxdiff_formula 'c10 h10 n2 o8 Cl1'
_reflns_odcompleteness_completeness 99.52
_reflns_odcompleteness_iscentric 1
_reflns_odcompleteness_theta 26.32
_olex2_refinement_description
;
1. Fixed Uiso
 At 1.2 times of:
  All C(H) groups, All C(H,H) groups, All N(H) groups
2. Restrained distances
 H2B-N2
 0.85 with sigma of 0.02
3.a Rotating group:
 N2(H2A)
3.b Secondary CH2 refined with riding coordinates:
 C13(H13A,H13B)
3.c Aromatic/amide H refined with riding coordinates:
 C8(H8), C9(H9), C10(H10), C11(H11), C12(H12), C16(H16), C17(H17), C19(H19),
 C20(H20), C22(H22), C23(H23), C24(H24), C25(H25), C26(H26)
;

loop_
_space_group_symop_id
_space_group_symop_operation_xyz
1 'x, y, z'
2 '-x, y+1/2, -z+1/2'
3 '-x, -y, -z'
4 'x, -y-1/2, z-1/2'

loop_
_atom_site_label
_atom_site_type_symbol
_atom_site_fract_x
_atom_site_fract_y
_atom_site_fract_z
_atom_site_U_iso_or_equiv
_atom_site_adp_type
_atom_site_occupancy
_atom_site_calc_flag
_atom_site_refinement_flags_posn
Cl1 Cl 0.02747(7) 0.61363(9) -0.14948(3) 0.0769(3) Uani 1 d .
O1 O 0.23562(16) 0.67247(19) 0.20081(9) 0.0668(5) Uani 1 d .
N1 N 0.8034(2) 0.6020(3) 0.36956(14) 0.0791(8) Uani 1 d .
N2 N 0.6268(2) 0.5536(4) 0.47056(12) 0.0858(9) Uani 1 d D
H2A H 0.6962 0.5716 0.4704 0.103 Uiso 1 d GR
N3 N 0.44281(16) 0.4945(2) 0.39816(10) 0.0540(6) Uani 1 d .
C1 C 0.5531(2) 0.5272(3) 0.40449(12) 0.0548(7) Uani 1 d .
C2 C 0.5887(2) 0.5356(3) 0.34429(12) 0.0484(6) Uani 1 d .
C3 C 0.50913(19) 0.5102(2) 0.27731(12) 0.0430(6) Uani 1 d .
C4 C 0.39524(18) 0.4729(2) 0.27113(11) 0.0425(6) Uani 1 d .
C5 C 0.36702(19) 0.4662(3) 0.33339(12) 0.0458(6) Uani 1 d .
C6 C 0.7079(2) 0.5718(3) 0.35538(13) 0.0551(7) Uani 1 d .
C7 C 0.5449(2) 0.5200(2) 0.21266(12) 0.0451(6) Uani 1 d .
C8 C 0.6183(3) 0.4220(3) 0.20021(17) 0.0778(9) Uani 1 d .
H8 H 0.6502 0.3531 0.2334 0.093 Uiso 1 calc R
C9 C 0.6440(3) 0.4274(4) 0.1375(2) 0.0940(11) Uani 1 d .
H9 H 0.6934 0.3613 0.1291 0.113 Uiso 1 calc R
C10 C 0.5989(3) 0.5265(4) 0.08878(17) 0.0812(10) Uani 1 d .
H10 H 0.6162 0.5277 0.0469 0.097 Uiso 1 calc R
C11 C 0.5281(3) 0.6244(3) 0.10094(14) 0.0674(8) Uani 1 d .
H11 H 0.4975 0.6934 0.0676 0.081 Uiso 1 calc R
C12 C 0.5013(2) 0.6218(3) 0.16276(13) 0.0523(6) Uani 1 d .
H12 H 0.4532 0.6899 0.1708 0.063 Uiso 1 calc R
C13 C 0.30733(19) 0.4447(2) 0.19951(11) 0.0443(6) Uani 1 d .
H13A H 0.2515 0.3772 0.2044 0.053 Uiso 1 calc R
H13B H 0.3466 0.4049 0.1690 0.053 Uiso 1 calc R
C14 C 0.24330(19) 0.5740(3) 0.16502(12) 0.0441(6) Uani 1 d .
C15 C 0.19043(19) 0.5794(2) 0.08670(12) 0.0424(6) Uani 1 d .
C16 C 0.1799(2) 0.4643(3) 0.04389(13) 0.0548(6) Uani 1 d .
H16 H 0.2069 0.3790 0.0644 0.066 Uiso 1 calc R
C17 C 0.1302(2) 0.4739(3) -0.02862(13) 0.0576(7) Uani 1 d .
H17 H 0.1231 0.3957 -0.0569 0.069 Uiso 1 calc R
C18 C 0.0914(2) 0.6001(3) -0.05845(12) 0.0533(7) Uani 1 d .
C19 C 0.1001(3) 0.7160(3) -0.01720(14) 0.0699(8) Uani 1 d .
H19 H 0.0730 0.8012 -0.0379 0.084 Uiso 1 calc R
C20 C 0.1495(2) 0.7045(3) 0.05492(13) 0.0610(7) Uani 1 d .
H20 H 0.1555 0.7828 0.0830 0.073 Uiso 1 calc R
C21 C 0.24777(19) 0.4274(3) 0.33202(11) 0.0472(6) Uani 1 d .
C22 C 0.2055(2) 0.2943(3) 0.31324(13) 0.0570(7) Uani 1 d .
H22 H 0.2522 0.2280 0.3021 0.068 Uiso 1 calc R
C23 C 0.0942(3) 0.2601(3) 0.31103(14) 0.0658(8) Uani 1 d .
H23 H 0.0666 0.1706 0.2990 0.079 Uiso 1 calc R
C24 C 0.0245(3) 0.3570(4) 0.32643(15) 0.0757(9) Uani 1 d .
H24 H -0.0505 0.3337 0.3245 0.091 Uiso 1 calc R
C25 C 0.0652(3) 0.4879(4) 0.34460(17) 0.0828(10) Uani 1 d .
H25 H 0.0175 0.5544 0.3546 0.099 Uiso 1 calc R
C26 C 0.1770(2) 0.5223(3) 0.34826(15) 0.0693(8) Uani 1 d .
H26 H 0.2047 0.6112 0.3620 0.083 Uiso 1 calc R
H2B H 0.604(3) 0.545(4) 0.5073(14) 0.107(12) Uiso 1 d D

loop_
_atom_site_aniso_label
_atom_site_aniso_U_11
_atom_site_aniso_U_22
_atom_site_aniso_U_33
_atom_site_aniso_U_23
_atom_site_aniso_U_13
_atom_site_aniso_U_12
Cl1 0.0877(6) 0.0987(6) 0.0356(4) 0.0105(4) 0.0089(4) 0.0045(4)
O1 0.0724(13) 0.0702(12) 0.0466(10) -0.0173(10) 0.0048(9) 0.0143(10)
N1 0.0459(15) 0.102(2) 0.0883(19) -0.0003(15) 0.0210(13) -0.0133(13)
N2 0.0488(14) 0.165(3) 0.0389(13) -0.0062(16) 0.0082(11) -0.0332(17)
N3 0.0393(12) 0.0854(16) 0.0347(11) -0.0019(10) 0.0087(9) -0.0124(11)
C1 0.0437(14) 0.0798(18) 0.0357(13) 0.0024(13) 0.0062(11) -0.0108(13)
C2 0.0379(13) 0.0629(16) 0.0430(14) 0.0044(12) 0.0116(11) -0.0051(12)
C3 0.0410(13) 0.0509(14) 0.0370(13) 0.0036(11) 0.0129(11) 0.0024(11)
C4 0.0375(13) 0.0526(14) 0.0348(12) -0.0004(11) 0.0083(10) -0.0001(11)
C5 0.0387(13) 0.0619(15) 0.0339(13) -0.0004(11) 0.0081(11) -0.0047(12)
C6 0.0478(16) 0.0689(18) 0.0473(15) 0.0050(13) 0.0141(13) -0.0010(14)
C7 0.0435(13) 0.0532(14) 0.0401(13) 0.0009(12) 0.0158(11) -0.0039(12)
C8 0.084(2) 0.078(2) 0.084(2) 0.0160(17) 0.0446(19) 0.0265(17)
C9 0.098(3) 0.106(3) 0.101(3) -0.014(2) 0.065(2) 0.017(2)
C10 0.085(2) 0.118(3) 0.0517(18) -0.013(2) 0.0365(18) -0.024(2)
C11 0.0679(19) 0.088(2) 0.0451(16) 0.0070(15) 0.0173(15) -0.0211(17)
C12 0.0523(15) 0.0563(15) 0.0495(15) 0.0019(13) 0.0182(13) -0.0057(12)
C13 0.0427(13) 0.0553(15) 0.0344(12) -0.0009(11) 0.0120(11) -0.0046(11)
C14 0.0388(13) 0.0532(15) 0.0381(13) -0.0054(12) 0.0097(11) -0.0048(11)
C15 0.0404(13) 0.0486(14) 0.0366(12) -0.0020(11) 0.0105(10) -0.0041(11)
C16 0.0664(17) 0.0508(15) 0.0391(14) 0.0003(12) 0.0066(12) 0.0042(13)
C17 0.0698(18) 0.0600(17) 0.0381(14) -0.0071(13) 0.0113(13) 0.0011(14)
C18 0.0549(16) 0.0706(18) 0.0324(13) 0.0046(13) 0.0117(12) -0.0040(13)
C19 0.094(2) 0.0593(18) 0.0503(17) 0.0120(14) 0.0152(16) 0.0075(16)
C20 0.0788(19) 0.0536(16) 0.0461(15) -0.0021(13) 0.0145(14) 0.0033(14)
C21 0.0380(13) 0.0732(17) 0.0291(12) 0.0004(12) 0.0095(10) -0.0069(12)
C22 0.0489(15) 0.0664(18) 0.0485(15) 0.0116(13) 0.0065(12) -0.0043(13)
C23 0.0631(19) 0.077(2) 0.0506(16) 0.0144(15) 0.0100(15) -0.0219(16)
C24 0.0507(18) 0.129(3) 0.0490(17) -0.0005(18) 0.0188(14) -0.0280(19)
C25 0.0572(19) 0.122(3) 0.080(2) -0.033(2) 0.0364(17) -0.0158(19)
C26 0.0546(17) 0.088(2) 0.0721(19) -0.0314(17) 0.0305(15) -0.0217(16)

loop_
_atom_type_symbol
_atom_type_description
_atom_type_scat_dispersion_real
_atom_type_scat_dispersion_imag
_atom_type_scat_source
C C 0.0030 0.0020 'International Tables Vol C Tables 4.2.6.8 and 6.1.1.4'
H H 0.0000 0.0000 'International Tables Vol C Tables 4.2.6.8 and 6.1.1.4'
Cl Cl 0.1480 0.1590 'International Tables Vol C Tables 4.2.6.8 and 6.1.1.4'
N N 0.0060 0.0030 'International Tables Vol C Tables 4.2.6.8 and 6.1.1.4'
O O 0.0110 0.0060 'International Tables Vol C Tables 4.2.6.8 and 6.1.1.4'

loop_
_geom_angle_atom_site_label_1
_geom_angle_atom_site_label_2
_geom_angle_atom_site_label_3
_geom_angle
H2A N2 H2B 127.6
C1 N2 H2A 111.5
C1 N2 H2B 121(2)
C1 N3 C5 118.94(19)
N2 C1 C2 122.1(2)
N3 C1 N2 117.1(2)
N3 C1 C2 120.8(2)
C1 C2 C6 117.5(2)
C3 C2 C1 120.0(2)
C3 C2 C6 122.5(2)
C2 C3 C4 119.0(2)
C2 C3 C7 120.8(2)
C4 C3 C7 120.2(2)
C3 C4 C5 117.5(2)
C3 C4 C13 120.27(19)
C5 C4 C13 122.21(19)
N3 C5 C4 123.7(2)
N3 C5 C21 114.97(19)
C4 C5 C21 121.32(19)
N1 C6 C2 174.7(3)
C8 C7 C3 120.2(2)
C12 C7 C3 121.3(2)
C12 C7 C8 118.4(2)
C7 C8 H8 120.3
C7 C8 C9 119.4(3)
C9 C8 H8 120.3
C8 C9 H9 119.4
C10 C9 C8 121.3(3)
C10 C9 H9 119.4
C9 C10 H10 120.1
C9 C10 C11 119.8(3)
C11 C10 H10 120.1
C10 C11 H11 119.9
C10 C11 C12 120.1(3)
C12 C11 H11 119.9
C7 C12 C11 121.0(3)
C7 C12 H12 119.5
C11 C12 H12 119.5
C4 C13 H13A 109.1
C4 C13 H13B 109.1
C4 C13 C14 112.54(19)
H13A C13 H13B 107.8
C14 C13 H13A 109.1
C14 C13 H13B 109.1
O1 C14 C13 120.4(2)
O1 C14 C15 120.3(2)
C15 C14 C13 119.3(2)
C16 C15 C14 123.0(2)
C20 C15 C14 118.8(2)
C20 C15 C16 118.2(2)
C15 C16 H16 119.4
C17 C16 C15 121.1(2)
C17 C16 H16 119.4
C16 C17 H17 120.4
C18 C17 C16 119.1(2)
C18 C17 H17 120.4
C17 C18 Cl1 119.7(2)
C17 C18 C19 121.0(2)
C19 C18 Cl1 119.3(2)
C18 C19 H19 120.5
C20 C19 C18 119.1(3)
C20 C19 H19 120.5
C15 C20 H20 119.3
C19 C20 C15 121.5(3)
C19 C20 H20 119.3
C22 C21 C5 120.6(2)
C26 C21 C5 120.9(2)
C26 C21 C22 118.5(2)
C21 C22 H22 120.0
C23 C22 C21 120.1(3)
C23 C22 H22 120.0
C22 C23 H23 119.8
C24 C23 C22 120.4(3)
C24 C23 H23 119.8
C23 C24 H24 120.1
C25 C24 C23 119.8(3)
C25 C24 H24 120.1
C24 C25 H25 119.9
C24 C25 C26 120.2(3)
C26 C25 H25 119.9
C21 C26 C25 121.0(3)
C21 C26 H26 119.5
C25 C26 H26 119.5

loop_
_geom_bond_atom_site_label_1
_geom_bond_atom_site_label_2
_geom_bond_distance
Cl1 C18 1.733(2)
O1 C14 1.212(3)
N1 C6 1.140(3)
N2 H2A 0.8647
N2 C1 1.354(3)
N2 H2B 0.874(18)
N3 C1 1.346(3)
N3 C5 1.348(3)
C1 C2 1.411(3)
C2 C3 1.392(3)
C2 C6 1.439(4)
C3 C4 1.400(3)
C3 C7 1.499(3)
C4 C5 1.400(3)
C4 C13 1.504(3)
C5 C21 1.493(3)
C7 C8 1.380(4)
C7 C12 1.377(3)
C8 H8 0.9300
C8 C9 1.392(4)
C9 H9 0.9300
C9 C10 1.347(5)
C10 H10 0.9300
C10 C11 1.355(4)
C11 H11 0.9300
C11 C12 1.380(3)
C12 H12 0.9300
C13 H13A 0.9700
C13 H13B 0.9700
C13 C14 1.512(3)
C14 C15 1.486(3)
C15 C16 1.382(3)
C15 C20 1.380(3)
C16 H16 0.9300
C16 C17 1.379(3)
C17 H17 0.9300
C17 C18 1.370(4)
C18 C19 1.374(4)
C19 H19 0.9300
C19 C20 1.373(4)
C20 H20 0.9300
C21 C22 1.389(4)
C21 C26 1.369(4)
C22 H22 0.9300
C22 C23 1.383(4)
C23 H23 0.9300
C23 C24 1.365(4)
C24 H24 0.9300
C24 C25 1.362(5)
C25 H25 0.9300
C25 C26 1.381(4)
C26 H26 0.9300

loop_
_geom_torsion_atom_site_label_1
_geom_torsion_atom_site_label_2
_geom_torsion_atom_site_label_3
_geom_torsion_atom_site_label_4
_geom_torsion
Cl1 C18 C19 C20 179.2(2)
O1 C14 C15 C16 -169.4(2)
O1 C14 C15 C20 10.4(3)
N2 C1 C2 C3 -178.7(3)
N2 C1 C2 C6 0.9(4)
N3 C1 C2 C3 0.1(4)
N3 C1 C2 C6 179.7(2)
N3 C5 C21 C22 -113.2(3)
N3 C5 C21 C26 67.7(3)
C1 N3 C5 C4 -2.1(4)
C1 N3 C5 C21 178.4(2)
C1 C2 C3 C4 -1.7(4)
C1 C2 C3 C7 179.4(2)
C1 C2 C6 N1 -6(3)
C2 C3 C4 C5 1.4(3)
C2 C3 C4 C13 -179.9(2)
C2 C3 C7 C8 70.3(3)
C2 C3 C7 C12 -112.9(3)
C3 C2 C6 N1 174(3)
C3 C4 C5 N3 0.5(4)
C3 C4 C5 C21 180.0(2)
C3 C4 C13 C14 -88.7(3)
C3 C7 C8 C9 175.6(3)
C3 C7 C12 C11 -175.3(2)
C4 C3 C7 C8 -108.6(3)
C4 C3 C7 C12 68.2(3)
C4 C5 C21 C22 67.2(3)
C4 C5 C21 C26 -111.9(3)
C4 C13 C14 O1 -23.7(3)
C4 C13 C14 C15 156.0(2)
C5 N3 C1 N2 -179.4(3)
C5 N3 C1 C2 1.7(4)
C5 C4 C13 C14 89.9(3)
C5 C21 C22 C23 -178.9(2)
C5 C21 C26 C25 177.7(3)
C6 C2 C3 C4 178.8(2)
C6 C2 C3 C7 -0.1(4)
C7 C3 C4 C5 -179.7(2)
C7 C3 C4 C13 -1.1(3)
C7 C8 C9 C10 0.1(5)
C8 C7 C12 C11 1.5(4)
C8 C9 C10 C11 0.9(5)
C9 C10 C11 C12 -0.7(5)
C10 C11 C12 C7 -0.5(4)
C12 C7 C8 C9 -1.3(4)
C13 C4 C5 N3 -178.1(2)
C13 C4 C5 C21 1.4(4)
C13 C14 C15 C16 10.9(3)
C13 C14 C15 C20 -169.2(2)
C14 C15 C16 C17 180.0(2)
C14 C15 C20 C19 179.8(2)
C15 C16 C17 C18 0.4(4)
C16 C15 C20 C19 -0.4(4)
C16 C17 C18 Cl1 -179.4(2)
C16 C17 C18 C19 -0.7(4)
C17 C18 C19 C20 0.5(4)
C18 C19 C20 C15 0.0(4)
C20 C15 C16 C17 0.1(4)
C21 C22 C23 C24 0.8(4)
C22 C21 C26 C25 -1.4(4)
C22 C23 C24 C25 -0.5(4)
C23 C24 C25 C26 -0.8(5)
C24 C25 C26 C21 1.8(5)
C26 C21 C22 C23 0.2(4)
